data_4311393
loop_
_publ_author_name
'A-Qing Wu'
'Fa-Kun Zheng'
'Wen-Tong Chen'
'Li-Zhen Cai'
'Guo-Cong Guo'
'Jin-Shun Huang'
'Zhen-Chao Dong'
'Yoshihiko Takano'

_publ_section_title
;
 Two Series of Novel Rare Earth Complexes with Dicyanamide
 [Ln(dca)2(phen)2(H2O)3][dca].(phen), (Ln = Pr, Gd, and Sm) and
 [Ln(dca)3(2,2'-bipy)2(H2O)]n, (Ln = Gd, Sm, and La): Syntheses, Crystal
 Structures, and Magnetic Properties
;
_journal_name_full 'Inorganic Chemistry'
_journal_page_first 4839
_journal_page_last 4845
_journal_paper_doi 10.1021/ic035470j
_journal_volume 43
_journal_year 2004
_chemical_formula_sum 'C26 H18 La N13 O'
_chemical_formula_weight 667.44
_chemical_name_systematic
; 
 ? 
;
_space_group_IT_number 52
_symmetry_cell_setting orthorhombic
_symmetry_space_group_name_Hall '-P 2a 2bc'
_symmetry_space_group_name_H-M 'P n n a'
_atom_sites_solution_hydrogens geom
_atom_sites_solution_primary direct
_atom_sites_solution_secondary difmap
_audit_creation_method SHELXL-97
_cell_angle_alpha 90.00
_cell_angle_beta 90.00
_cell_angle_gamma 90.00
_cell_formula_units_Z 4
_cell_length_a 11.2806(6)
_cell_length_b 15.8467(9)
_cell_length_c 16.1837(10)
_cell_measurement_temperature 293(2)
_cell_volume 2893.0(3)
_computing_structure_refinement 'SHELXL-97 (Sheldrick, 1997)'
_computing_structure_solution 'SHELXS-97 (Sheldrick, 1990)'
_diffrn_ambient_temperature 293(2)
_diffrn_measured_fraction_theta_full 0.997
_diffrn_measured_fraction_theta_max 0.997
_diffrn_radiation_monochromator graphite
_diffrn_radiation_source 'fine-focus sealed tube'
_diffrn_radiation_type MoK\a
_diffrn_radiation_wavelength 0.71073
_diffrn_reflns_av_R_equivalents 0.0253
_diffrn_reflns_av_sigmaI/netI 0.0185
_diffrn_reflns_limit_h_max 14
_diffrn_reflns_limit_h_min -12
_diffrn_reflns_limit_k_max 20
_diffrn_reflns_limit_k_min -19
_diffrn_reflns_limit_l_max 21
_diffrn_reflns_limit_l_min -20
_diffrn_reflns_number 20859
_diffrn_reflns_theta_full 27.48
_diffrn_reflns_theta_max 27.48
_diffrn_reflns_theta_min 3.35
_exptl_absorpt_coefficient_mu 1.521
_exptl_crystal_density_diffrn 1.532
_exptl_crystal_density_method 'not measured'
_exptl_crystal_F_000 1320
_refine_diff_density_max 1.365
_refine_diff_density_min -0.704
_refine_diff_density_rms 0.074
_refine_ls_extinction_method none
_refine_ls_goodness_of_fit_ref 1.083
_refine_ls_hydrogen_treatment mixed
_refine_ls_matrix_type full
_refine_ls_number_parameters 187
_refine_ls_number_reflns 3324
_refine_ls_number_restraints 0
_refine_ls_restrained_S_all 1.083
_refine_ls_R_factor_all 0.0574
_refine_ls_R_factor_gt 0.0545
_refine_ls_shift/su_max 0.002
_refine_ls_shift/su_mean 0.000
_refine_ls_structure_factor_coef Fsqd
_refine_ls_weighting_details 'calc w=1/[\s^2^(Fo^2^)+(0.1121P)^2^+9.5817P] where P=(Fo^2^+2Fc^2^)/3'
_refine_ls_weighting_scheme calc
_refine_ls_wR_factor_gt 0.1899
_refine_ls_wR_factor_ref 0.1935
_reflns_number_gt 3158
_reflns_number_total 3324
_reflns_threshold_expression >2sigma(I)
_cod_data_source_file ic035470jsi20040331_103422.cif
_cod_data_source_block 52
_cod_database_code 4311393

loop_
_symmetry_equiv_pos_as_xyz
'x, y, z'
'-x+1/2, -y, z'
'-x+1/2, y+1/2, -z+1/2'
'x, -y+1/2, -z+1/2'
'-x, -y, -z'
'x-1/2, y, -z'
'x-1/2, -y-1/2, z-1/2'
'-x, y-1/2, z-1/2'

loop_
_atom_site_label
_atom_site_type_symbol
_atom_site_fract_x
_atom_site_fract_y
_atom_site_fract_z
_atom_site_U_iso_or_equiv
_atom_site_adp_type
_atom_site_occupancy
_atom_site_symmetry_multiplicity
_atom_site_calc_flag
_atom_site_refinement_flags
_atom_site_disorder_assembly
_atom_site_disorder_group
La1 La 0.898313(18) 0.2500 0.2500 0.03124(6) Uani 1 2 d S . .
O1W O 1.1210(3) 0.2500 0.2500 0.0545(11) Uani 1 2 d S . .
N1 N 0.7773(2) 0.18823(15) 0.38580(15) 0.0512(7) Uani 1 1 d . . .
N2 N 0.9671(2) 0.29385(16) 0.40480(14) 0.0486(7) Uani 1 1 d . . .
N3 N 0.9812(2) 0.10111(16) 0.2855(2) 0.0578(8) Uani 1 1 d . . .
N4 N 1.0359(4) -0.0437(3) 0.2663(4) 0.146(3) Uani 1 1 d . . .
N5 N 1.2157(4) -0.1190(3) 0.2533(2) 0.0938(16) Uani 1 1 d . . .
N6 N 0.7548(2) 0.13775(14) 0.18896(16) 0.0549(7) Uani 1 1 d . . .
N7 N 0.7500 0.0000 0.1206(2) 0.0611(12) Uani 1 2 d S . .
C1 C 0.6896(4) 0.1332(3) 0.3776(2) 0.0860(13) Uani 1 1 d . . .
H1A H 0.6660 0.1188 0.3244 0.103 Uiso 1 1 calc R . .
C2 C 0.6311(5) 0.0961(3) 0.4429(3) 0.1207(16) Uani 1 1 d . . .
H2A H 0.5712 0.0567 0.4343 0.145 Uiso 1 1 calc R . .
C3 C 0.6639(6) 0.1189(4) 0.5198(3) 0.128(2) Uani 1 1 d . . .
H3A H 0.6248 0.0963 0.5653 0.154 Uiso 1 1 calc R . .
C4 C 0.7541(5) 0.1748(3) 0.5310(3) 0.1020(17) Uani 1 1 d . . .
H4A H 0.7790 0.1895 0.5839 0.122 Uiso 1 1 calc R . .
C5 C 0.8081(3) 0.2095(2) 0.46200(19) 0.0580(9) Uani 1 1 d . . .
C6 C 0.9028(3) 0.2739(3) 0.4717(2) 0.0617(10) Uani 1 1 d . . .
C7 C 0.9225(4) 0.3144(4) 0.5464(2) 0.0993(16) Uani 1 1 d . . .
H7A H 0.8764 0.3015 0.5924 0.119 Uiso 1 1 calc R . .
C8 C 1.0110(4) 0.3740(4) 0.5520(3) 0.1291(18) Uani 1 1 d . . .
H8A H 1.0248 0.4013 0.6020 0.155 Uiso 1 1 calc R . .
C9 C 1.0781(4) 0.3930(3) 0.4850(3) 0.0940(14) Uani 1 1 d . . .
H9A H 1.1385 0.4329 0.4878 0.113 Uiso 1 1 calc R . .
C10 C 1.0529(3) 0.3509(2) 0.4128(2) 0.0672(10) Uani 1 1 d . . .
H10A H 1.0989 0.3630 0.3666 0.081 Uiso 1 1 calc R . .
C11 C 1.0146(3) 0.03415(19) 0.2775(2) 0.0519(8) Uani 1 1 d . . .
C12 C 1.1365(4) -0.0793(2) 0.2607(2) 0.0589(10) Uani 1 1 d . . .
C13 C 0.7529(2) 0.07093(17) 0.16115(15) 0.0405(6) Uani 1 1 d . . .

loop_
_atom_site_aniso_label
_atom_site_aniso_U_11
_atom_site_aniso_U_22
_atom_site_aniso_U_33
_atom_site_aniso_U_23
_atom_site_aniso_U_13
_atom_site_aniso_U_12
La1 0.03711(11) 0.02477(11) 0.03183(11) -0.00489(6) 0.000 0.000
O1W 0.0453(15) 0.0402(19) 0.078(3) -0.0011(12) 0.000 0.000
N1 0.0630(14) 0.0436(12) 0.0469(12) 0.0024(10) 0.0118(11) -0.0016(12)
N2 0.0572(13) 0.0475(13) 0.0410(11) -0.0077(10) -0.0100(10) 0.0039(11)
N3 0.0471(13) 0.0460(13) 0.0802(17) 0.0086(13) -0.0021(14) 0.0102(11)
N4 0.059(2) 0.048(2) 0.331(8) -0.026(3) 0.036(3) 0.0045(18)
N5 0.075(2) 0.075(2) 0.132(4) -0.0109(18) -0.0025(18) 0.032(2)
N6 0.0691(14) 0.0398(11) 0.0558(13) -0.0043(10) -0.0124(12) -0.0248(11)
N7 0.100(3) 0.0399(17) 0.0438(17) 0.000 0.000 -0.001(2)
C1 0.110(3) 0.083(2) 0.065(2) -0.0149(18) 0.0379(19) -0.035(2)
C2 0.155(3) 0.100(3) 0.108(3) -0.007(2) 0.065(3) -0.068(3)
C3 0.182(5) 0.127(4) 0.076(2) 0.022(3) 0.053(3) -0.033(4)
C4 0.138(4) 0.118(4) 0.0501(19) 0.013(2) 0.020(2) -0.013(3)
C5 0.072(2) 0.0573(18) 0.0448(15) 0.0048(14) 0.0054(15) 0.0124(16)
C6 0.0587(19) 0.086(2) 0.0403(15) -0.0128(17) -0.0038(14) 0.0255(16)
C7 0.077(2) 0.168(4) 0.0527(18) -0.046(2) -0.0055(18) 0.016(3)
C8 0.082(3) 0.224(5) 0.081(2) -0.088(2) -0.020(2) -0.007(3)
C9 0.075(2) 0.126(3) 0.081(2) -0.046(2) -0.022(2) -0.002(3)
C10 0.0615(18) 0.079(2) 0.0612(18) -0.0191(16) -0.0195(16) 0.0016(17)
C11 0.0342(13) 0.0368(13) 0.0847(19) 0.0032(15) -0.0010(15) 0.0019(11)
C12 0.0528(17) 0.0378(16) 0.086(2) -0.0031(14) -0.0012(16) 0.0077(16)
C13 0.0422(12) 0.0430(12) 0.0362(12) 0.0053(10) -0.0054(11) -0.0143(11)

loop_
_atom_type_symbol
_atom_type_description
_atom_type_scat_dispersion_real
_atom_type_scat_dispersion_imag
_atom_type_scat_source
C C 0.0033 0.0016 'International Tables Vol C Tables 4.2.6.8 and 6.1.1.4'
H H 0.0000 0.0000 'International Tables Vol C Tables 4.2.6.8 and 6.1.1.4'
N N 0.0061 0.0033 'International Tables Vol C Tables 4.2.6.8 and 6.1.1.4'
O O 0.0106 0.0060 'International Tables Vol C Tables 4.2.6.8 and 6.1.1.4'
La La -0.2871 2.4523 'International Tables Vol C Tables 4.2.6.8 and 6.1.1.4'

loop_
_geom_angle_atom_site_label_1
_geom_angle_atom_site_label_2
_geom_angle_atom_site_label_3
_geom_angle
_geom_angle_site_symmetry_1
_geom_angle_site_symmetry_3
_geom_angle_publ_flag
O1W La1 N6 128.51(6) . . ?
O1W La1 N6 128.51(6) . 4 ?
N6 La1 N6 102.99(12) . 4 ?
O1W La1 N3 68.93(6) . 4 ?
N6 La1 N3 139.48(9) . 4 ?
N6 La1 N3 71.79(8) 4 4 ?
O1W La1 N3 68.93(6) . . ?
N6 La1 N3 71.79(8) . . ?
N6 La1 N3 139.48(9) 4 . ?
N3 La1 N3 137.86(12) 4 . ?
O1W La1 N2 73.39(5) . 4 ?
N6 La1 N2 69.63(8) . 4 ?
N6 La1 N2 134.75(8) 4 4 ?
N3 La1 N2 85.73(9) 4 4 ?
N3 La1 N2 82.47(9) . 4 ?
O1W La1 N2 73.39(5) . . ?
N6 La1 N2 134.75(8) . . ?
N6 La1 N2 69.63(8) 4 . ?
N3 La1 N2 82.47(9) 4 . ?
N3 La1 N2 85.73(9) . . ?
N2 La1 N2 146.78(11) 4 . ?
O1W La1 N1 119.57(5) . 4 ?
N6 La1 N1 68.47(8) . 4 ?
N6 La1 N1 75.67(8) 4 4 ?
N3 La1 N1 71.41(8) 4 4 ?
N3 La1 N1 132.35(9) . 4 ?
N2 La1 N1 59.87(7) 4 4 ?
N2 La1 N1 141.64(7) . 4 ?
O1W La1 N1 119.57(5) . . ?
N6 La1 N1 75.67(8) . . ?
N6 La1 N1 68.47(8) 4 . ?
N3 La1 N1 132.35(9) 4 . ?
N3 La1 N1 71.41(8) . . ?
N2 La1 N1 141.64(7) 4 . ?
N2 La1 N1 59.87(7) . . ?
N1 La1 N1 120.85(11) 4 . ?
C5 N1 C1 117.1(3) . . ?
C5 N1 La1 121.3(2) . . ?
C1 N1 La1 121.5(2) . . ?
C10 N2 C6 118.4(3) . . ?
C10 N2 La1 118.1(2) . . ?
C6 N2 La1 122.1(2) . . ?
C11 N3 La1 160.6(3) . . ?
C12 N4 C11 127.7(4) . . ?
C13 N6 La1 142.1(2) . . ?
C13 N7 C13 119.5(4) . 2_655 ?
N1 C1 C2 124.2(4) . . ?
C3 C2 C1 117.5(5) . . ?
C2 C3 C4 120.2(5) . . ?
C3 C4 C5 118.6(4) . . ?
N1 C5 C4 122.3(4) . . ?
N1 C5 C6 117.5(3) . . ?
C4 C5 C6 120.2(3) . . ?
N2 C6 C7 120.5(4) . . ?
N2 C6 C5 117.7(3) . . ?
C7 C6 C5 121.7(3) . . ?
C8 C7 C6 119.4(4) . . ?
C9 C8 C7 120.3(4) . . ?
C8 C9 C10 117.2(4) . . ?
N2 C10 C9 124.2(4) . . ?
N3 C11 N4 171.5(4) . . ?
N5 C12 N4 171.1(5) . . ?
N6 C13 N7 172.7(3) . . ?

loop_
_geom_bond_atom_site_label_1
_geom_bond_atom_site_label_2
_geom_bond_distance
_geom_bond_site_symmetry_2
_geom_bond_publ_flag
La1 O1W 2.512(4) . ?
La1 N6 2.600(2) . ?
La1 N6 2.600(2) 4 ?
La1 N3 2.602(3) 4 ?
La1 N3 2.602(3) . ?
La1 N2 2.713(2) 4 ?
La1 N2 2.713(2) . ?
La1 N1 2.766(2) 4 ?
La1 N1 2.766(2) . ?
N1 C5 1.325(4) . ?
N1 C1 1.325(5) . ?
N2 C10 1.331(4) . ?
N2 C6 1.341(4) . ?
N3 C11 1.133(4) . ?
N4 C12 1.270(6) . ?
N4 C11 1.271(5) . ?
N5 C12 1.099(6) . ?
N6 C13 1.151(3) . ?
N7 C13 1.302(3) . ?
N7 C13 1.302(3) 2_655 ?
C1 C2 1.378(6) . ?
C2 C3 1.347(7) . ?
C3 C4 1.362(8) . ?
C4 C5 1.386(5) . ?
C5 C6 1.485(5) . ?
C6 C7 1.387(5) . ?
C7 C8 1.376(7) . ?
C8 C9 1.357(7) . ?
C9 C10 1.376(6) . ?
